data_4027286
loop_
_publ_author_name
'Heinz Langhals'
'Christian Dietl'
'Andreas Zimpel'
'Peter Mayer'

_publ_contact_author_address
;
Department Chemie
Ludwig-Maximilians Universit\"at
Butenandtstra\&se 5-13 (Haus F)
D-81377 M\"unchen
Bundesrepublik Deutschland
;
_publ_contact_author_email langhals@lrz.uni-muenchen.de
_publ_contact_author_fax '+49 089-2180-77640'
_publ_contact_author_name 'Heinz Langhals'
_publ_section_title
;
 Noncovalent Control of Absorption and Fluorescence Spectra
;
_journal_name_full 'Journal of Organic Chemistry'
_journal_page_first 5965
_journal_page_last 5970
_journal_paper_doi 10.1021/jo300540h
_journal_volume 77
_journal_year 2012
_chemical_formula_moiety 'C26 H19 N O2'
_chemical_formula_sum 'C26 H19 N O2'
_chemical_formula_weight 377.435
_space_group_IT_number 61
_symmetry_cell_setting orthorhombic
_symmetry_Int_Tables_number 61
_symmetry_space_group_name_Hall '-P 2ac 2ab'
_symmetry_space_group_name_H-M 'P b c a'
_atom_sites_solution_hydrogens geom
_atom_sites_solution_primary direct
_atom_sites_solution_secondary difmap
_audit_author_name 'Mayer, P.'
_audit_block_code C26H19NO2_qn069_langhals
_audit_creation_date 21-Feb-12
_audit_creation_method 'form98_non/compatible with shelxl97-2'
_audit_update_record 22-Feb-12
_cell_angle_alpha 90.00
_cell_angle_beta 90.00
_cell_angle_gamma 90.00
_cell_formula_units_Z 8
_cell_length_a 11.4395(16)
_cell_length_b 10.3440(14)
_cell_length_c 29.606(3)
_cell_measurement_reflns_used 3326
_cell_measurement_temperature 173(2)
_cell_measurement_theta_max 21.036
_cell_measurement_theta_min 3.134
_cell_volume 3503.3(8)
_computing_cell_refinement 'HKL Scalepack (Otwinowski & Minor 1997)'
_computing_data_collection 'Collect (Bruker AXS BV, 1997-2004)'
_computing_data_reduction 'HKL Denzo and Scalepack (Otwinowski & Minor 1997)'
_computing_structure_refinement
;
Sheldrick, G. M. (2008).
<i>Acta Cryst.</i> A<b>64</b>, 112--122.
;
_computing_structure_solution
;
A. Altomare, M. C. Burla, M. Camalli, G. L. Cascarano, C. Giacovazzo, A.
Guagliardi, A. G. G. Moliterni, G. Polidori, R. Spagna: SIR97: a new tool for
crystal structure determination and refinement; J. Appl. Crystallogr. 1999,
32, 115-119.
;
_diffrn_ambient_temperature 173(2)
_diffrn_detector_area_resol_mean 9
_diffrn_measured_fraction_theta_full 0.977
_diffrn_measured_fraction_theta_max 0.977
_diffrn_measurement_device '95mm CCD camera on \k-goniostat'
_diffrn_measurement_device_type KappaCCD
_diffrn_measurement_method 'CCD; rotation images'
_diffrn_orient_matrix_type 'by Bruker AXS Collect from scalepack cell'
_diffrn_orient_matrix_UB_11 0.0219821
_diffrn_orient_matrix_UB_12 0.0707392
_diffrn_orient_matrix_UB_13 -0.0182911
_diffrn_orient_matrix_UB_21 -0.0437347
_diffrn_orient_matrix_UB_22 -0.0353895
_diffrn_orient_matrix_UB_23 -0.0268526
_diffrn_orient_matrix_UB_31 -0.0833667
_diffrn_orient_matrix_UB_32 0.0372181
_diffrn_orient_matrix_UB_33 0.0092321
_diffrn_radiation_collimation 0.20
_diffrn_radiation_monochromator 'MONTEL, graded multilayered x-ray optics'
_diffrn_radiation_source 'rotating anode'
_diffrn_radiation_type MoK\a
_diffrn_radiation_wavelength 0.71073
_diffrn_reflns_av_R_equivalents 0.1117
_diffrn_reflns_av_sigmaI/netI 0.0841
_diffrn_reflns_limit_h_max 10
_diffrn_reflns_limit_h_min -11
_diffrn_reflns_limit_k_max 10
_diffrn_reflns_limit_k_min -10
_diffrn_reflns_limit_l_max 29
_diffrn_reflns_limit_l_min -29
_diffrn_reflns_number 5797
_diffrn_reflns_theta_full 21.02
_diffrn_reflns_theta_max 21.02
_diffrn_reflns_theta_min 3.28
_diffrn_source_current 55.00
_diffrn_source_power 3.025
_diffrn_source_type 'FR 591 generator'
_diffrn_source_voltage 55.00
_exptl_absorpt_coefficient_mu 0.090
_exptl_absorpt_correction_type none
_exptl_crystal_colour orange
_exptl_crystal_density_diffrn 1.4312(3)
_exptl_crystal_description platelet
_exptl_crystal_F_000 1584
_exptl_crystal_size_max 0.09
_exptl_crystal_size_mid 0.08
_exptl_crystal_size_min 0.02
_refine_diff_density_max 0.182
_refine_diff_density_min -0.188
_refine_diff_density_rms 0.049
_refine_ls_extinction_method none
_refine_ls_goodness_of_fit_ref 1.089
_refine_ls_hydrogen_treatment constr
_refine_ls_matrix_type full
_refine_ls_number_parameters 265
_refine_ls_number_reflns 1850
_refine_ls_number_restraints 0
_refine_ls_restrained_S_all 1.089
_refine_ls_R_factor_all 0.1209
_refine_ls_R_factor_gt 0.0605
_refine_ls_shift/su_max 0.000
_refine_ls_shift/su_mean 0.000
_refine_ls_structure_factor_coef Fsqd
_refine_ls_weighting_details 'calc w=1/[\s^2^(Fo^2^)+(0.0520P)^2^+0.8447P] where P=(Fo^2^+2Fc^2^)/3'
_refine_ls_weighting_scheme calc
_refine_ls_wR_factor_gt 0.1142
_refine_ls_wR_factor_ref 0.1370
_reflns_number_gt 1114
_reflns_number_total 1850
_reflns_threshold_expression >2sigma(I)
_cod_data_source_file jo300540h_si_002.cif
_cod_data_source_block qn069
_cod_database_code 4027286

loop_
_symmetry_equiv_pos_as_xyz
'x, y, z'
'-x+1/2, -y, z+1/2'
'x+1/2, -y+1/2, -z'
'-x, y+1/2, -z+1/2'
'-x, -y, -z'
'x-1/2, y, -z-1/2'
'-x-1/2, y-1/2, z'
'x, -y-1/2, z-1/2'

loop_
_atom_site_label
_atom_site_type_symbol
_atom_site_fract_x
_atom_site_fract_y
_atom_site_fract_z
_atom_site_U_iso_or_equiv
_atom_site_adp_type
_atom_site_occupancy
_atom_site_symmetry_multiplicity
_atom_site_calc_flag
_atom_site_refinement_flags
O1 O 0.7326(3) 0.6251(3) 0.15867(11) 0.0462(10) Uani 1 1 d .
O2 O 0.4704(3) 0.3075(3) 0.18285(12) 0.0495(11) Uani 1 1 d .
N1 N 0.6320(3) 0.4375(4) 0.17317(13) 0.0342(10) Uani 1 1 d .
C1 C 0.6684(4) 0.4410(4) 0.22259(16) 0.0347(13) Uani 1 1 d .
C2 C 0.8025(4) 0.4431(5) 0.22420(16) 0.0449(14) Uani 1 1 d .
H2A H 0.8311 0.5230 0.2103 0.067 Uiso 1 1 calc R
H2B H 0.8333 0.3685 0.2076 0.067 Uiso 1 1 calc R
H2C H 0.8285 0.4391 0.2557 0.067 Uiso 1 1 calc R
C3 C 0.6134(4) 0.5576(4) 0.24608(17) 0.0460(14) Uani 1 1 d .
H3A H 0.5281 0.5517 0.2441 0.069 Uiso 1 1 calc R
H3B H 0.6399 0.6372 0.2313 0.069 Uiso 1 1 calc R
H3C H 0.6371 0.5588 0.2779 0.069 Uiso 1 1 calc R
C4 C 0.6335(4) 0.3160(4) 0.24689(17) 0.0470(15) Uani 1 1 d .
H4A H 0.6532 0.2416 0.2279 0.071 Uiso 1 1 calc R
H4B H 0.5491 0.3167 0.2527 0.071 Uiso 1 1 calc R
H4C H 0.6757 0.3099 0.2756 0.071 Uiso 1 1 calc R
C5 C 0.6796(4) 0.5305(5) 0.14424(18) 0.0381(14) Uani 1 1 d .
C6 C 0.6688(4) 0.5089(5) 0.09505(16) 0.0301(13) Uani 1 1 d .
C7 C 0.7242(4) 0.5909(4) 0.06502(17) 0.0349(13) Uani 1 1 d .
H7 H 0.7656 0.6638 0.0762 0.042 Uiso 1 1 calc R
C8 C 0.7204(4) 0.5686(4) 0.01920(17) 0.0346(13) Uani 1 1 d .
H8 H 0.7595 0.6266 -0.0006 0.042 Uiso 1 1 calc R
C9 C 0.6607(4) 0.4633(4) 0.00104(16) 0.0300(13) Uani 1 1 d .
C10 C 0.6580(4) 0.4379(4) -0.04778(16) 0.0315(13) Uani 1 1 d .
C11 C 0.7172(4) 0.5143(5) -0.07872(17) 0.0377(14) Uani 1 1 d .
H11 H 0.7628 0.5848 -0.0681 0.045 Uiso 1 1 calc R
C12 C 0.7116(4) 0.4906(5) -0.12502(17) 0.0417(14) Uani 1 1 d .
H12 H 0.7524 0.5453 -0.1454 0.050 Uiso 1 1 calc R
C13 C 0.6478(4) 0.3892(5) -0.14110(17) 0.0431(15) Uani 1 1 d .
H13 H 0.6443 0.3740 -0.1727 0.052 Uiso 1 1 calc R
C14 C 0.5873(4) 0.3070(5) -0.11147(18) 0.0369(14) Uani 1 1 d .
C15 C 0.5224(4) 0.2016(5) -0.12770(18) 0.0430(15) Uani 1 1 d .
H15 H 0.5189 0.1859 -0.1593 0.052 Uiso 1 1 calc R
C16 C 0.4644(4) 0.1216(5) -0.09882(19) 0.0432(15) Uani 1 1 d .
H16 H 0.4216 0.0501 -0.1103 0.052 Uiso 1 1 calc R
C17 C 0.4678(4) 0.1445(5) -0.05229(19) 0.0396(14) Uani 1 1 d .
H17 H 0.4273 0.0878 -0.0325 0.047 Uiso 1 1 calc R
C18 C 0.5292(4) 0.2483(5) -0.03451(16) 0.0297(13) Uani 1 1 d .
C19 C 0.5310(4) 0.2749(4) 0.01451(18) 0.0313(13) Uani 1 1 d .
C20 C 0.4674(4) 0.2030(5) 0.04566(19) 0.0390(14) Uani 1 1 d .
H20 H 0.4201 0.1337 0.0352 0.047 Uiso 1 1 calc R
C21 C 0.4712(4) 0.2295(5) 0.09175(18) 0.0380(14) Uani 1 1 d .
H21 H 0.4255 0.1790 0.1119 0.046 Uiso 1 1 calc R
C22 C 0.5397(4) 0.3273(5) 0.10847(16) 0.0294(13) Uani 1 1 d .
C23 C 0.5427(5) 0.3549(5) 0.15730(18) 0.0369(14) Uani 1 1 d .
C24 C 0.6038(4) 0.4041(4) 0.07838(16) 0.0284(13) Uani 1 1 d .
C25 C 0.5990(4) 0.3799(4) 0.03074(17) 0.0295(13) Uani 1 1 d .
C26 C 0.5922(4) 0.3294(4) -0.06426(18) 0.0320(13) Uani 1 1 d .

loop_
_atom_site_aniso_label
_atom_site_aniso_U_11
_atom_site_aniso_U_22
_atom_site_aniso_U_33
_atom_site_aniso_U_23
_atom_site_aniso_U_13
_atom_site_aniso_U_12
O1 0.055(3) 0.039(2) 0.044(2) -0.0018(19) -0.0037(19) -0.009(2)
O2 0.047(3) 0.059(2) 0.042(3) 0.003(2) 0.0055(19) -0.014(2)
N1 0.036(3) 0.028(2) 0.039(3) 0.002(2) -0.003(2) -0.003(2)
C1 0.039(3) 0.031(3) 0.034(3) 0.002(3) 0.003(2) 0.002(3)
C2 0.038(4) 0.049(3) 0.047(4) 0.002(3) -0.004(3) 0.004(3)
C3 0.052(4) 0.038(3) 0.048(4) -0.004(3) -0.002(3) 0.004(3)
C4 0.054(4) 0.042(3) 0.045(4) 0.006(3) -0.002(3) 0.002(3)
C5 0.034(4) 0.030(4) 0.050(4) 0.004(3) -0.007(3) 0.005(3)
C6 0.027(3) 0.031(3) 0.031(4) 0.006(3) 0.002(3) 0.005(3)
C7 0.037(3) 0.031(3) 0.037(4) -0.002(3) -0.005(3) 0.001(3)
C8 0.030(3) 0.033(3) 0.041(4) 0.010(3) 0.000(3) -0.005(3)
C9 0.022(3) 0.029(3) 0.039(4) -0.002(3) -0.005(3) 0.004(3)
C10 0.031(3) 0.028(3) 0.036(3) 0.003(3) 0.005(3) 0.004(3)
C11 0.031(3) 0.033(3) 0.049(4) -0.002(3) -0.008(3) 0.004(3)
C12 0.035(4) 0.050(4) 0.040(4) 0.004(3) 0.007(3) 0.002(3)
C13 0.043(4) 0.051(4) 0.036(3) -0.002(3) -0.007(3) 0.002(3)
C14 0.034(3) 0.029(3) 0.047(4) -0.001(3) 0.005(3) 0.000(3)
C15 0.043(4) 0.043(4) 0.043(4) 0.000(3) 0.001(3) 0.004(3)
C16 0.039(4) 0.038(4) 0.053(4) -0.012(3) -0.007(3) -0.001(3)
C17 0.037(4) 0.035(4) 0.047(4) -0.004(3) 0.000(3) -0.001(3)
C18 0.029(3) 0.033(3) 0.027(4) -0.003(3) 0.001(3) 0.006(3)
C19 0.024(3) 0.023(3) 0.047(4) 0.007(3) 0.006(3) 0.000(3)
C20 0.032(3) 0.034(3) 0.051(4) -0.006(3) -0.002(3) -0.003(3)
C21 0.038(4) 0.030(4) 0.046(4) 0.004(3) 0.002(3) -0.004(3)
C22 0.022(3) 0.030(3) 0.036(4) 0.003(3) -0.001(3) -0.001(3)
C23 0.033(4) 0.032(4) 0.046(4) 0.006(3) -0.002(3) -0.002(3)
C24 0.025(3) 0.020(3) 0.041(4) 0.003(3) -0.005(3) -0.002(3)
C25 0.022(3) 0.023(3) 0.043(4) 0.004(3) 0.001(3) -0.001(3)
C26 0.024(3) 0.034(3) 0.037(4) -0.001(3) 0.002(3) 0.003(3)

loop_
_atom_type_symbol
_atom_type_description
_atom_type_scat_dispersion_real
_atom_type_scat_dispersion_imag
_atom_type_scat_source
C C 0.0033 0.0016 'International Tables Vol C Tables 4.2.6.8 and 6.1.1.4'
H H 0.0000 0.0000 'International Tables Vol C Tables 4.2.6.8 and 6.1.1.4'
N N 0.0061 0.0033 'International Tables Vol C Tables 4.2.6.8 and 6.1.1.4'
O O 0.0106 0.0060 'International Tables Vol C Tables 4.2.6.8 and 6.1.1.4'

loop_
_exptl_crystal_face_index_h
_exptl_crystal_face_index_k
_exptl_crystal_face_index_l
_exptl_crystal_face_perp_dist
-1 -18 0 0.029000
0 1 0 0.058000
1 0 0 0.043000
-15 -1 0 0.035000
0 0 1 0.007000
0 0 -1 0.007000

loop_
_geom_angle_atom_site_label_1
_geom_angle_atom_site_label_2
_geom_angle_atom_site_label_3
_geom_angle
C5 N1 C23 119.6(4)
C5 N1 C1 117.8(4)
C23 N1 C1 122.1(4)
N1 C1 C3 110.1(4)
N1 C1 C4 111.1(4)
C3 C1 C4 110.2(4)
N1 C1 C2 107.7(4)
C3 C1 C2 112.7(4)
C4 C1 C2 104.9(4)
C1 C2 H2A 109.5
C1 C2 H2B 109.5
H2A C2 H2B 109.5
C1 C2 H2C 109.5
H2A C2 H2C 109.5
H2B C2 H2C 109.5
C1 C3 H3A 109.5
C1 C3 H3B 109.5
H3A C3 H3B 109.5
C1 C3 H3C 109.5
H3A C3 H3C 109.5
H3B C3 H3C 109.5
C1 C4 H4A 109.5
C1 C4 H4B 109.5
H4A C4 H4B 109.5
C1 C4 H4C 109.5
H4A C4 H4C 109.5
H4B C4 H4C 109.5
O1 C5 N1 121.8(5)
O1 C5 C6 120.3(5)
N1 C5 C6 117.8(5)
C7 C6 C24 119.3(5)
C7 C6 C5 120.2(5)
C24 C6 C5 120.4(5)
C8 C7 C6 121.1(5)
C8 C7 H7 119.4
C6 C7 H7 119.4
C7 C8 C9 121.8(4)
C7 C8 H8 119.1
C9 C8 H8 119.1
C8 C9 C25 118.7(4)
C8 C9 C10 122.0(4)
C25 C9 C10 119.3(4)
C11 C10 C26 118.5(5)
C11 C10 C9 122.5(5)
C26 C10 C9 119.0(4)
C10 C11 C12 121.8(5)
C10 C11 H11 119.1
C12 C11 H11 119.1
C13 C12 C11 120.2(5)
C13 C12 H12 119.9
C11 C12 H12 119.9
C12 C13 C14 120.8(5)
C12 C13 H13 119.6
C14 C13 H13 119.6
C15 C14 C13 121.1(5)
C15 C14 C26 119.0(5)
C13 C14 C26 119.8(5)
C16 C15 C14 121.0(5)
C16 C15 H15 119.5
C14 C15 H15 119.5
C15 C16 C17 120.1(5)
C15 C16 H16 119.9
C17 C16 H16 119.9
C18 C17 C16 121.3(5)
C18 C17 H17 119.4
C16 C17 H17 119.4
C17 C18 C26 118.8(5)
C17 C18 C19 121.6(5)
C26 C18 C19 119.6(4)
C20 C19 C25 118.1(5)
C20 C19 C18 123.0(4)
C25 C19 C18 118.9(4)
C19 C20 C21 121.9(5)
C19 C20 H20 119.1
C21 C20 H20 119.1
C22 C21 C20 121.1(5)
C22 C21 H21 119.5
C20 C21 H21 119.5
C21 C22 C24 119.2(5)
C21 C22 C23 120.7(5)
C24 C22 C23 120.1(5)
O2 C23 N1 121.7(5)
O2 C23 C22 120.9(5)
N1 C23 C22 117.4(5)
C22 C24 C6 119.4(5)
C22 C24 C25 120.4(4)
C6 C24 C25 120.0(4)
C19 C25 C9 121.8(5)
C19 C25 C24 119.2(4)
C9 C25 C24 118.9(4)
C18 C26 C14 119.8(4)
C18 C26 C10 121.3(5)
C14 C26 C10 118.9(5)

loop_
_geom_bond_atom_site_label_1
_geom_bond_atom_site_label_2
_geom_bond_distance
O1 C5 1.228(5)
O2 C23 1.223(5)
N1 C5 1.399(6)
N1 C23 1.413(6)
N1 C1 1.521(6)
C1 C3 1.528(6)
C1 C4 1.532(6)
C1 C2 1.535(6)
C2 H2A 0.9800
C2 H2B 0.9800
C2 H2C 0.9800
C3 H3A 0.9800
C3 H3B 0.9800
C3 H3C 0.9800
C4 H4A 0.9800
C4 H4B 0.9800
C4 H4C 0.9800
C5 C6 1.478(6)
C6 C7 1.382(6)
C6 C24 1.405(6)
C7 C8 1.377(6)
C7 H7 0.9500
C8 C9 1.393(6)
C8 H8 0.9500
C9 C25 1.420(6)
C9 C10 1.469(6)
C10 C11 1.386(6)
C10 C26 1.437(6)
C11 C12 1.394(6)
C11 H11 0.9500
C12 C13 1.364(6)
C12 H12 0.9500
C13 C14 1.405(6)
C13 H13 0.9500
C14 C15 1.403(6)
C14 C26 1.418(6)
C15 C16 1.362(6)
C15 H15 0.9500
C16 C17 1.398(6)
C16 H16 0.9500
C17 C18 1.387(6)
C17 H17 0.9500
C18 C26 1.414(6)
C18 C19 1.477(6)
C19 C20 1.391(6)
C19 C25 1.419(6)
C20 C21 1.392(6)
C20 H20 0.9500
C21 C22 1.372(6)
C21 H21 0.9500
C22 C24 1.401(6)
C22 C23 1.474(6)
C24 C25 1.433(6)

loop_
_geom_torsion_atom_site_label_1
_geom_torsion_atom_site_label_2
_geom_torsion_atom_site_label_3
_geom_torsion_atom_site_label_4
_geom_torsion
C5 N1 C1 C3 71.4(5)
C23 N1 C1 C3 -100.8(5)
C5 N1 C1 C4 -166.2(4)
C23 N1 C1 C4 21.6(6)
C5 N1 C1 C2 -51.8(5)
C23 N1 C1 C2 136.0(4)
C23 N1 C5 O1 160.1(5)
C1 N1 C5 O1 -12.2(7)
C23 N1 C5 C6 -22.6(6)
C1 N1 C5 C6 165.0(4)
O1 C5 C6 C7 3.8(7)
N1 C5 C6 C7 -173.5(4)
O1 C5 C6 C24 -177.1(4)
N1 C5 C6 C24 5.6(6)
C24 C6 C7 C8 -2.5(7)
C5 C6 C7 C8 176.6(4)
C6 C7 C8 C9 0.2(7)
C7 C8 C9 C25 2.3(6)
C7 C8 C9 C10 -179.0(4)
C8 C9 C10 C11 1.9(7)
C25 C9 C10 C11 -179.3(4)
C8 C9 C10 C26 -178.4(4)
C25 C9 C10 C26 0.4(6)
C26 C10 C11 C12 1.8(7)
C9 C10 C11 C12 -178.5(4)
C10 C11 C12 C13 -0.7(7)
C11 C12 C13 C14 -0.3(7)
C12 C13 C14 C15 -179.3(4)
C12 C13 C14 C26 0.1(7)
C13 C14 C15 C16 179.6(4)
C26 C14 C15 C16 0.2(7)
C14 C15 C16 C17 0.7(7)
C15 C16 C17 C18 0.3(7)
C16 C17 C18 C26 -2.1(7)
C16 C17 C18 C19 178.6(4)
C17 C18 C19 C20 -3.4(7)
C26 C18 C19 C20 177.2(4)
C17 C18 C19 C25 177.7(4)
C26 C18 C19 C25 -1.6(6)
C25 C19 C20 C21 -1.5(7)
C18 C19 C20 C21 179.6(4)
C19 C20 C21 C22 -1.0(7)
C20 C21 C22 C24 2.1(7)
C20 C21 C22 C23 179.8(4)
C5 N1 C23 O2 -152.8(5)
C1 N1 C23 O2 19.2(7)
C5 N1 C23 C22 27.3(6)
C1 N1 C23 C22 -160.6(4)
C21 C22 C23 O2 -12.7(7)
C24 C22 C23 O2 164.9(4)
C21 C22 C23 N1 167.2(4)
C24 C22 C23 N1 -15.2(6)
C21 C22 C24 C6 176.4(4)
C23 C22 C24 C6 -1.3(6)
C21 C22 C24 C25 -0.7(6)
C23 C22 C24 C25 -178.4(4)
C7 C6 C24 C22 -174.7(4)
C5 C6 C24 C22 6.2(6)
C7 C6 C24 C25 2.4(7)
C5 C6 C24 C25 -176.7(4)
C20 C19 C25 C9 -176.0(4)
C18 C19 C25 C9 2.9(6)
C20 C19 C25 C24 2.8(6)
C18 C19 C25 C24 -178.3(4)
C8 C9 C25 C19 176.5(4)
C10 C9 C25 C19 -2.3(6)
C8 C9 C25 C24 -2.3(6)
C10 C9 C25 C24 178.9(4)
C22 C24 C25 C19 -1.7(7)
C6 C24 C25 C19 -178.8(4)
C22 C24 C25 C9 177.1(4)
C6 C24 C25 C9 0.0(7)
C17 C18 C26 C14 2.9(7)
C19 C18 C26 C14 -177.8(4)
C17 C18 C26 C10 -179.6(4)
C19 C18 C26 C10 -0.2(6)
C15 C14 C26 C18 -1.9(7)
C13 C14 C26 C18 178.6(4)
C15 C14 C26 C10 -179.6(4)
C13 C14 C26 C10 1.0(7)
C11 C10 C26 C18 -179.5(4)
C9 C10 C26 C18 0.8(6)
C11 C10 C26 C14 -1.9(6)
C9 C10 C26 C14 178.4(4)

loop_
_reflns_scale_group_code
_reflns_scale_meas_F
1 1.0

loop_
_cod_related_entry_id
_cod_related_entry_database
_cod_related_entry_code
1 ChemSpider 30659502
